data_2230471
loop_
_publ_author_name
'Zhang, Jing-Yu'
'Hou, Xuehui'
'Wang, Zheguang'

_publ_section_title
;
 Bis(2,6-diisopropylphenyl) sulfite
;
_journal_coeditor_code RZ2600
_journal_issue 6
_journal_name_full 'Acta Crystallographica Section E'
_journal_page_first o1493
_journal_paper_doi 10.1107/S160053681101885X
_journal_volume 67
_journal_year 2011
_chemical_formula_iupac 'C24 H34 O3 S'
_chemical_formula_moiety 'C24 H34 O3 S'
_chemical_formula_sum 'C24 H34 O3 S'
_chemical_formula_weight 402.57
_chemical_name_systematic
;
Bis(2,6-diisopropylphenyl) sulfite
;
_space_group_IT_number 29
_symmetry_cell_setting orthorhombic
_symmetry_space_group_name_Hall 'P 2c -2ac'
_symmetry_space_group_name_H-M 'P c a 21'
_atom_sites_solution_hydrogens geom
_atom_sites_solution_primary direct
_atom_sites_solution_secondary difmap
_audit_creation_method SHELXL-97
_cell_angle_alpha 90.00
_cell_angle_beta 90.00
_cell_angle_gamma 90.00
_cell_formula_units_Z 4
_cell_length_a 14.2083(15)
_cell_length_b 16.3332(17)
_cell_length_c 10.1321(10)
_cell_measurement_reflns_used 2762
_cell_measurement_temperature 293(2)
_cell_measurement_theta_max 21.73
_cell_measurement_theta_min 2.766
_cell_volume 2351.3(4)
_computing_cell_refinement 'SAINT (Siemens, 1996)'
_computing_data_collection 'SMART (Siemens, 1996)'
_computing_data_reduction 'SAINT (Siemens, 1996)'
_computing_molecular_graphics 'SHELXTL (Sheldrick, 2008)'
_computing_publication_material 'SHELXTL (Sheldrick, 2008)'
_computing_structure_refinement 'SHELXL97 (Sheldrick, 2008)'
_computing_structure_solution 'SHELXS97 (Sheldrick, 2008)'
_diffrn_ambient_temperature 293(2)
_diffrn_measured_fraction_theta_full 0.998
_diffrn_measured_fraction_theta_max 0.998
_diffrn_measurement_device_type 'Bruker SMART CCD area-detector'
_diffrn_measurement_method '\f and \w'
_diffrn_radiation_monochromator graphite
_diffrn_radiation_source 'fine-focus sealed tube'
_diffrn_radiation_type MoK\a
_diffrn_radiation_wavelength 0.71073
_diffrn_reflns_av_R_equivalents 0.0340
_diffrn_reflns_av_sigmaI/netI 0.0471
_diffrn_reflns_limit_h_max 16
_diffrn_reflns_limit_h_min -15
_diffrn_reflns_limit_k_max 18
_diffrn_reflns_limit_k_min -19
_diffrn_reflns_limit_l_max 12
_diffrn_reflns_limit_l_min -9
_diffrn_reflns_number 9296
_diffrn_reflns_theta_full 25.01
_diffrn_reflns_theta_max 25.01
_diffrn_reflns_theta_min 1.90
_exptl_absorpt_coefficient_mu 0.158
_exptl_absorpt_correction_T_max 0.9692
_exptl_absorpt_correction_T_min 0.9353
_exptl_absorpt_correction_type multi-scan
_exptl_absorpt_process_details '(SADABS; Sheldrick, 1996)'
_exptl_crystal_colour colourless
_exptl_crystal_density_diffrn 1.137
_exptl_crystal_density_method 'not measured'
_exptl_crystal_description block
_exptl_crystal_F_000 872
_exptl_crystal_size_max 0.43
_exptl_crystal_size_mid 0.40
_exptl_crystal_size_min 0.20
_refine_diff_density_max 0.384
_refine_diff_density_min -0.162
_refine_ls_abs_structure_details 'Flack (1983), 1103 Friedel pairs'
_refine_ls_abs_structure_Flack -0.01(10)
_refine_ls_extinction_method none
_refine_ls_goodness_of_fit_ref 1.053
_refine_ls_hydrogen_treatment constr
_refine_ls_matrix_type full
_refine_ls_number_parameters 267
_refine_ls_number_reflns 3302
_refine_ls_number_restraints 11
_refine_ls_restrained_S_all 1.053
_refine_ls_R_factor_all 0.0736
_refine_ls_R_factor_gt 0.0436
_refine_ls_shift/su_max 0.000
_refine_ls_shift/su_mean 0.000
_refine_ls_structure_factor_coef Fsqd
_refine_ls_weighting_details 'calc w=1/[\s^2^(Fo^2^)+(0.0616P)^2^+0.0966P] where P=(Fo^2^+2Fc^2^)/3'
_refine_ls_weighting_scheme calc
_refine_ls_wR_factor_gt 0.1019
_refine_ls_wR_factor_ref 0.1192
_reflns_number_gt 2428
_reflns_number_total 3302
_reflns_threshold_expression I>2sigma(I)
_cod_data_source_file rz2600.cif
_cod_data_source_block I
_cod_database_code 2230471
_cod_database_fobs_code 2230471

loop_
_symmetry_equiv_pos_as_xyz
'x, y, z'
'-x, -y, z+1/2'
'x+1/2, -y, z'
'-x+1/2, y, z+1/2'

loop_
_atom_site_type_symbol
_atom_site_label
_atom_site_fract_x
_atom_site_fract_y
_atom_site_fract_z
_atom_site_U_iso_or_equiv
_atom_site_adp_type
_atom_site_calc_flag
_atom_site_refinement_flags
_atom_site_occupancy
_atom_site_symmetry_multiplicity
_atom_site_disorder_assembly
_atom_site_disorder_group
S S1 0.52350(6) 0.68862(5) 0.76210(11) 0.0512(3) Uani d . 1 1 . .
O O1 0.41636(13) 0.65661(11) 0.7617(2) 0.0411(5) Uani d . 1 1 . .
O O2 0.49612(14) 0.77870(12) 0.8211(2) 0.0434(5) Uani d . 1 1 . .
O O3 0.5471(2) 0.69638(16) 0.6283(3) 0.0839(10) Uani d . 1 1 . .
C C1 0.3791(2) 0.62106(18) 0.8793(3) 0.0414(8) Uani d . 1 1 . .
C C2 0.4071(2) 0.54182(19) 0.9131(3) 0.0475(9) Uani d . 1 1 . .
C C3 0.3640(3) 0.5082(2) 1.0244(4) 0.0655(11) Uani d . 1 1 . .
H H3 0.3809 0.4559 1.0517 0.079 Uiso calc R 1 1 . .
C C4 0.2976(3) 0.5505(3) 1.0940(4) 0.0700(11) Uani d . 1 1 . .
H H4 0.2696 0.5263 1.1672 0.084 Uiso calc R 1 1 . .
C C5 0.2718(3) 0.6278(2) 1.0577(4) 0.0625(10) Uani d . 1 1 . .
H H5 0.2269 0.6556 1.1071 0.075 Uiso calc R 1 1 . .
C C6 0.3116(2) 0.6660(2) 0.9481(4) 0.0487(8) Uani d . 1 1 . .
C C7 0.4794(3) 0.4944(2) 0.8367(4) 0.0580(10) Uani d . 1 1 . .
H H7 0.4967 0.5268 0.7589 0.070 Uiso calc R 1 1 . .
C C8 0.5690(3) 0.4806(3) 0.9188(5) 0.0826(13) Uani d . 1 1 . .
H H8A 0.5924 0.5324 0.9495 0.124 Uiso calc R 1 1 . .
H H8B 0.6159 0.4545 0.8651 0.124 Uiso calc R 1 1 . .
H H8C 0.5546 0.4464 0.9931 0.124 Uiso calc R 1 1 . .
C C9 0.4408(4) 0.4119(2) 0.7885(5) 0.0989(16) Uani d . 1 1 . .
H H9A 0.4237 0.3789 0.8630 0.148 Uiso calc R 1 1 . .
H H9B 0.4882 0.3842 0.7378 0.148 Uiso calc R 1 1 . .
H H9C 0.3863 0.4211 0.7344 0.148 Uiso calc R 1 1 . .
C C10 0.2805(2) 0.7509(2) 0.9078(4) 0.0555(9) Uani d . 1 1 . .
H H10 0.3119 0.7645 0.8244 0.067 Uiso calc R 1 1 . .
C C11 0.1758(3) 0.7547(3) 0.8849(5) 0.0856(14) Uani d . 1 1 . .
H H11A 0.1435 0.7452 0.9667 0.128 Uiso calc R 1 1 . .
H H11B 0.1580 0.7135 0.8221 0.128 Uiso calc R 1 1 . .
H H11C 0.1592 0.8077 0.8514 0.128 Uiso calc R 1 1 . .
C C12 0.3108(3) 0.8143(2) 1.0108(5) 0.0834(14) Uani d . 1 1 . .
H H12A 0.2802 0.8028 1.0932 0.125 Uiso calc R 1 1 . .
H H12B 0.2933 0.8681 0.9812 0.125 Uiso calc R 1 1 . .
H H12C 0.3778 0.8118 1.0224 0.125 Uiso calc R 1 1 . .
C C13 0.5700(2) 0.83653(17) 0.8272(3) 0.0389(7) Uani d . 1 1 . .
C C14 0.5699(2) 0.89670(17) 0.7302(3) 0.0436(8) Uani d . 1 1 A .
C C15 0.6400(2) 0.95698(18) 0.7404(4) 0.0527(9) Uani d . 1 1 . .
H H15 0.6434 0.9984 0.6777 0.063 Uiso calc R 1 1 . .
C C16 0.7037(3) 0.9551(2) 0.8426(4) 0.0593(10) Uani d . 1 1 . .
H H16 0.7496 0.9956 0.8480 0.071 Uiso calc R 1 1 . .
C C17 0.7008(2) 0.8946(2) 0.9368(4) 0.0576(10) Uani d . 1 1 . .
H H17 0.7450 0.8946 1.0045 0.069 Uiso calc R 1 1 . .
C C18 0.6329(2) 0.83355(19) 0.9324(3) 0.0466(9) Uani d . 1 1 B .
C C19 0.4951(2) 0.8998(2) 0.6238(3) 0.0538(10) Uani d D 1 1 . .
H H19 0.4796 0.8430 0.6011 0.065 Uiso calc PR 0.858(9) 1 A 1
H H19' 0.4526 0.8531 0.6354 0.065 Uiso d PR 0.142(9) 1 A 2
C C20 0.4062(3) 0.9389(4) 0.6776(6) 0.0682(16) Uani d PD 0.858(9) 1 A 1
H H20A 0.4199 0.9933 0.7075 0.102 Uiso calc PR 0.858(9) 1 A 1
H H20B 0.3828 0.9069 0.7500 0.102 Uiso calc PR 0.858(9) 1 A 1
H H20C 0.3594 0.9411 0.6093 0.102 Uiso calc PR 0.858(9) 1 A 1
C C21 0.5251(4) 0.9419(5) 0.4970(5) 0.087(2) Uani d PD 0.858(9) 1 A 1
H H21A 0.5815 0.9169 0.4642 0.130 Uiso calc PR 0.858(9) 1 A 1
H H21B 0.5366 0.9989 0.5143 0.130 Uiso calc PR 0.858(9) 1 A 1
H H21C 0.4760 0.9367 0.4324 0.130 Uiso calc PR 0.858(9) 1 A 1
C C22 0.6297(3) 0.7684(2) 1.0382(4) 0.0625(10) Uani d D 1 1 . .
H H22 0.5803 0.7298 1.0123 0.075 Uiso calc PR 0.61(5) 1 B 1
H H22' 0.5704 0.7383 1.0302 0.075 Uiso d PR 0.39(5) 1 B 2
C C23 0.721(2) 0.719(3) 1.050(3) 0.118(5) Uani d PD 0.61(5) 1 B 1
H H23D 0.7406 0.7015 0.9645 0.177 Uiso calc PR 0.61(5) 1 B 1
H H23E 0.7095 0.6718 1.1050 0.177 Uiso calc PR 0.61(5) 1 B 1
H H23F 0.7685 0.7523 1.0897 0.177 Uiso calc PR 0.61(5) 1 B 1
C C24 0.598(2) 0.8068(17) 1.1701(16) 0.097(5) Uani d PD 0.61(5) 1 B 1
H H24D 0.6454 0.8442 1.2006 0.145 Uiso calc PR 0.61(5) 1 B 1
H H24E 0.5891 0.7644 1.2344 0.145 Uiso calc PR 0.61(5) 1 B 1
H H24F 0.5399 0.8357 1.1572 0.145 Uiso calc PR 0.61(5) 1 B 1
C C20' 0.442(2) 0.9801(14) 0.647(4) 0.0682(16) Uani d PD 0.142(9) 1 A 2
H H20D 0.4739 1.0240 0.6029 0.102 Uiso calc PR 0.142(9) 1 A 2
H H20E 0.4398 0.9913 0.7403 0.102 Uiso calc PR 0.142(9) 1 A 2
H H20F 0.3791 0.9753 0.6137 0.102 Uiso calc PR 0.142(9) 1 A 2
C C21' 0.539(3) 0.886(3) 0.4883(19) 0.087(2) Uani d PD 0.142(9) 1 A 2
H H21D 0.5658 0.9361 0.4568 0.130 Uiso calc PR 0.142(9) 1 A 2
H H21E 0.4915 0.8675 0.4278 0.130 Uiso calc PR 0.142(9) 1 A 2
H H21F 0.5875 0.8450 0.4949 0.130 Uiso calc PR 0.142(9) 1 A 2
C C23' 0.715(4) 0.714(4) 1.007(5) 0.118(5) Uani d PD 0.39(5) 1 B 2
H H23A 0.7720 0.7440 1.0249 0.177 Uiso calc PR 0.39(5) 1 B 2
H H23B 0.7138 0.6983 0.9161 0.177 Uiso calc PR 0.39(5) 1 B 2
H H23C 0.7133 0.6660 1.0617 0.177 Uiso calc PR 0.39(5) 1 B 2
C C24' 0.637(3) 0.804(3) 1.178(2) 0.097(5) Uani d PD 0.39(5) 1 B 2
H H24A 0.6997 0.8243 1.1922 0.145 Uiso calc PR 0.39(5) 1 B 2
H H24B 0.6242 0.7613 1.2414 0.145 Uiso calc PR 0.39(5) 1 B 2
H H24C 0.5926 0.8473 1.1886 0.145 Uiso calc PR 0.39(5) 1 B 2

loop_
_atom_site_aniso_label
_atom_site_aniso_U_11
_atom_site_aniso_U_22
_atom_site_aniso_U_33
_atom_site_aniso_U_12
_atom_site_aniso_U_13
_atom_site_aniso_U_23
S1 0.0388(4) 0.0420(4) 0.0729(6) -0.0042(4) 0.0067(5) -0.0110(5)
O1 0.0420(12) 0.0407(10) 0.0407(12) -0.0053(8) -0.0003(11) 0.0035(11)
O2 0.0373(12) 0.0358(11) 0.0570(14) -0.0053(9) 0.0057(11) -0.0053(10)
O3 0.096(2) 0.0736(18) 0.082(2) -0.0226(16) 0.0398(18) -0.0178(15)
C1 0.0405(18) 0.0396(17) 0.0440(19) -0.0102(14) -0.0060(15) 0.0020(15)
C2 0.045(2) 0.0429(18) 0.054(2) -0.0089(15) -0.0068(17) 0.0074(16)
C3 0.067(3) 0.062(2) 0.068(3) -0.003(2) -0.003(2) 0.022(2)
C4 0.062(3) 0.083(3) 0.064(3) -0.013(2) 0.007(2) 0.023(2)
C5 0.054(2) 0.074(2) 0.060(3) -0.002(2) 0.010(2) 0.005(2)
C6 0.042(2) 0.053(2) 0.051(2) -0.0019(16) 0.0020(17) -0.0001(16)
C7 0.072(3) 0.0419(19) 0.060(2) 0.0046(17) -0.002(2) 0.0019(17)
C8 0.070(3) 0.091(3) 0.086(3) 0.024(2) -0.005(3) 0.006(3)
C9 0.136(4) 0.051(2) 0.110(4) -0.010(2) -0.010(4) -0.012(3)
C10 0.051(2) 0.054(2) 0.062(2) 0.0066(17) 0.0132(19) 0.0029(18)
C11 0.060(3) 0.095(3) 0.102(4) 0.024(2) 0.015(3) 0.018(3)
C12 0.105(4) 0.062(3) 0.083(3) 0.003(2) 0.019(3) -0.007(2)
C13 0.0318(17) 0.0358(16) 0.0490(19) -0.0033(14) 0.0008(16) -0.0055(14)
C14 0.0479(19) 0.0361(15) 0.047(2) 0.0045(15) 0.0081(15) -0.0023(14)
C15 0.061(2) 0.0413(17) 0.056(2) -0.0073(16) 0.015(2) 0.0003(16)
C16 0.053(2) 0.054(2) 0.070(3) -0.0172(17) 0.008(2) -0.009(2)
C17 0.054(2) 0.066(2) 0.053(2) -0.0174(19) -0.0058(19) -0.0086(19)
C18 0.041(2) 0.0476(19) 0.052(2) -0.0040(15) -0.0001(17) -0.0054(15)
C19 0.055(2) 0.052(2) 0.055(2) 0.0037(17) -0.0037(18) 0.0001(17)
C20 0.046(3) 0.075(4) 0.084(3) 0.006(3) -0.002(3) 0.011(3)
C21 0.070(3) 0.131(6) 0.059(3) 0.007(4) 0.002(3) 0.031(4)
C22 0.070(3) 0.060(2) 0.057(2) -0.013(2) -0.013(2) 0.0120(19)
C23 0.077(5) 0.122(6) 0.154(18) 0.010(5) -0.029(9) 0.074(13)
C24 0.144(17) 0.091(4) 0.056(3) -0.045(12) -0.022(6) 0.007(3)
C20' 0.046(3) 0.075(4) 0.084(3) 0.006(3) -0.002(3) 0.011(3)
C21' 0.070(3) 0.131(6) 0.059(3) 0.007(4) 0.002(3) 0.031(4)
C23' 0.077(5) 0.122(6) 0.154(18) 0.010(5) -0.029(9) 0.074(13)
C24' 0.144(17) 0.091(4) 0.056(3) -0.045(12) -0.022(6) 0.007(3)

loop_
_atom_type_symbol
_atom_type_description
_atom_type_scat_dispersion_real
_atom_type_scat_dispersion_imag
_atom_type_scat_source
C C 0.0033 0.0016 'International Tables Vol C Tables 4.2.6.8 and 6.1.1.4'
H H 0.0000 0.0000 'International Tables Vol C Tables 4.2.6.8 and 6.1.1.4'
O O 0.0106 0.0060 'International Tables Vol C Tables 4.2.6.8 and 6.1.1.4'
S S 0.1246 0.1234 'International Tables Vol C Tables 4.2.6.8 and 6.1.1.4'

loop_
_geom_angle_atom_site_label_1
_geom_angle_atom_site_label_2
_geom_angle_atom_site_label_3
_geom_angle_site_symmetry_1
_geom_angle_site_symmetry_3
_geom_angle
_geom_angle_publ_flag
O3 S1 O1 . . 104.66(17) ?
O3 S1 O2 . . 109.22(15) ?
O1 S1 O2 . . 93.91(10) ?
C1 O1 S1 . . 118.74(18) ?
C13 O2 S1 . . 116.15(18) ?
C6 C1 C2 . . 124.2(3) ?
C6 C1 O1 . . 117.3(3) ?
C2 C1 O1 . . 118.4(3) ?
C3 C2 C1 . . 115.9(3) ?
C3 C2 C7 . . 121.0(3) ?
C1 C2 C7 . . 123.2(3) ?
C4 C3 C2 . . 121.5(4) ?
C4 C3 H3 . . 119.2 ?
C2 C3 H3 . . 119.2 ?
C3 C4 C5 . . 120.9(4) ?
C3 C4 H4 . . 119.6 ?
C5 C4 H4 . . 119.6 ?
C4 C5 C6 . . 121.4(4) ?
C4 C5 H5 . . 119.3 ?
C6 C5 H5 . . 119.3 ?
C5 C6 C1 . . 116.2(3) ?
C5 C6 C10 . . 120.5(3) ?
C1 C6 C10 . . 123.3(3) ?
C2 C7 C9 . . 111.9(3) ?
C2 C7 C8 . . 111.3(3) ?
C9 C7 C8 . . 109.9(3) ?
C2 C7 H7 . . 107.9 ?
C9 C7 H7 . . 107.9 ?
C8 C7 H7 . . 107.9 ?
C7 C8 H8A . . 109.5 ?
C7 C8 H8B . . 109.5 ?
H8A C8 H8B . . 109.5 ?
C7 C8 H8C . . 109.5 ?
H8A C8 H8C . . 109.5 ?
H8B C8 H8C . . 109.5 ?
C7 C9 H9A . . 109.5 ?
C7 C9 H9B . . 109.5 ?
H9A C9 H9B . . 109.5 ?
C7 C9 H9C . . 109.5 ?
H9A C9 H9C . . 109.5 ?
H9B C9 H9C . . 109.5 ?
C11 C10 C6 . . 111.5(3) ?
C11 C10 C12 . . 110.8(3) ?
C6 C10 C12 . . 110.8(3) ?
C11 C10 H10 . . 107.9 ?
C6 C10 H10 . . 107.9 ?
C12 C10 H10 . . 107.9 ?
C10 C11 H11A . . 109.5 ?
C10 C11 H11B . . 109.5 ?
H11A C11 H11B . . 109.5 ?
C10 C11 H11C . . 109.5 ?
H11A C11 H11C . . 109.5 ?
H11B C11 H11C . . 109.5 ?
C10 C12 H12A . . 109.5 ?
C10 C12 H12B . . 109.5 ?
H12A C12 H12B . . 109.5 ?
C10 C12 H12C . . 109.5 ?
H12A C12 H12C . . 109.5 ?
H12B C12 H12C . . 109.5 ?
C14 C13 C18 . . 124.5(3) ?
C14 C13 O2 . . 116.2(3) ?
C18 C13 O2 . . 119.1(3) ?
C13 C14 C15 . . 116.3(3) ?
C13 C14 C19 . . 121.8(3) ?
C15 C14 C19 . . 121.8(3) ?
C16 C15 C14 . . 120.5(3) ?
C16 C15 H15 . . 119.8 ?
C14 C15 H15 . . 119.8 ?
C15 C16 C17 . . 121.2(3) ?
C15 C16 H16 . . 119.4 ?
C17 C16 H16 . . 119.4 ?
C16 C17 C18 . . 121.0(3) ?
C16 C17 H17 . . 119.5 ?
C18 C17 H17 . . 119.5 ?
C17 C18 C13 . . 116.5(3) ?
C17 C18 C22 . . 120.2(3) ?
C13 C18 C22 . . 123.3(3) ?
C14 C19 C21 . . 114.9(3) ?
C14 C19 C20 . . 110.0(3) ?
C21 C19 C20 . . 110.3(4) ?
C14 C19 C21' . . 110.4(15) ?
C20 C19 C21' . . 136.6(15) ?
C14 C19 C20' . . 105.2(13) ?
C21 C19 C20' . . 83.2(15) ?
C21' C19 C20' . . 118.0(19) ?
C14 C19 H19 . . 107.1 ?
C21 C19 H19 . . 107.1 ?
C20 C19 H19 . . 107.1 ?
C21' C19 H19 . . 74.9 ?
C20' C19 H19 . . 137.3 ?
C14 C19 H19' . . 108.7 ?
C21 C19 H19' . . 128.9 ?
C20 C19 H19' . . 76.7 ?
C21' C19 H19' . . 104.2 ?
C20' C19 H19' . . 110.1 ?
C19 C20 H20A . . 109.5 ?
C19 C20 H20B . . 109.5 ?
H20A C20 H20B . . 109.5 ?
C19 C20 H20C . . 109.5 ?
H20A C20 H20C . . 109.5 ?
H20B C20 H20C . . 109.5 ?
C19 C21 H21A . . 109.5 ?
C19 C21 H21B . . 109.5 ?
H21A C21 H21B . . 109.5 ?
C19 C21 H21C . . 109.5 ?
H21A C21 H21C . . 109.5 ?
H21B C21 H21C . . 109.5 ?
C18 C22 C23 . . 113.9(18) ?
C18 C22 C24' . . 112.9(19) ?
C23 C22 C24' . . 93.6(18) ?
C18 C22 C23' . . 104(3) ?
C24' C22 C23' . . 110.4(13) ?
C18 C22 C24 . . 109.7(11) ?
C23 C22 C24 . . 113.0(8) ?
C23' C22 C24 . . 129.9(18) ?
C18 C22 H22 . . 106.6 ?
C23 C22 H22 . . 106.6 ?
C24' C22 H22 . . 122.7 ?
C23' C22 H22 . . 98.0 ?
C24 C22 H22 . . 106.6 ?
C18 C22 H22' . . 108.7 ?
C23 C22 H22' . . 117.8 ?
C24' C22 H22' . . 109.0 ?
C23' C22 H22' . . 111.9 ?
C24 C22 H22' . . 91.5 ?
C22 C23 H23D . . 109.5 ?
C22 C23 H23E . . 109.5 ?
H23D C23 H23E . . 109.5 ?
C22 C23 H23F . . 109.5 ?
H23D C23 H23F . . 109.5 ?
H23E C23 H23F . . 109.5 ?
C22 C24 H24D . . 109.5 ?
C22 C24 H24E . . 109.5 ?
H24D C24 H24E . . 109.5 ?
C22 C24 H24F . . 109.5 ?
H24D C24 H24F . . 109.5 ?
H24E C24 H24F . . 109.5 ?
C19 C20' H20D . . 109.5 ?
C19 C20' H20E . . 109.5 ?
H20D C20' H20E . . 109.5 ?
C19 C20' H20F . . 109.5 ?
H20D C20' H20F . . 109.5 ?
H20E C20' H20F . . 109.5 ?
C19 C21' H21D . . 109.5 ?
C19 C21' H21E . . 109.5 ?
H21D C21' H21E . . 109.5 ?
C19 C21' H21F . . 109.5 ?
H21D C21' H21F . . 109.5 ?
H21E C21' H21F . . 109.5 ?
C22 C23' H23A . . 109.5 ?
C22 C23' H23B . . 109.5 ?
H23A C23' H23B . . 109.5 ?
C22 C23' H23C . . 109.5 ?
H23A C23' H23C . . 109.5 ?
H23B C23' H23C . . 109.5 ?
C22 C24' H24A . . 109.5 ?
C22 C24' H24B . . 109.5 ?
H24A C24' H24B . . 109.5 ?
C22 C24' H24C . . 109.5 ?
H24A C24' H24C . . 109.5 ?
H24B C24' H24C . . 109.5 ?

loop_
_geom_bond_atom_site_label_1
_geom_bond_atom_site_label_2
_geom_bond_site_symmetry_2
_geom_bond_distance
_geom_bond_publ_flag
S1 O3 . 1.403(3) ?
S1 O1 . 1.610(2) ?
S1 O2 . 1.635(2) ?
O1 C1 . 1.427(4) ?
O2 C13 . 1.413(4) ?
C1 C6 . 1.395(5) ?
C1 C2 . 1.397(4) ?
C2 C3 . 1.396(5) ?
C2 C7 . 1.501(5) ?
C3 C4 . 1.365(6) ?
C3 H3 . 0.9300 ?
C4 C5 . 1.367(5) ?
C4 H4 . 0.9300 ?
C5 C6 . 1.393(5) ?
C5 H5 . 0.9300 ?
C6 C10 . 1.512(5) ?
C7 C9 . 1.534(5) ?
C7 C8 . 1.537(5) ?
C7 H7 . 0.9800 ?
C8 H8A . 0.9600 ?
C8 H8B . 0.9600 ?
C8 H8C . 0.9600 ?
C9 H9A . 0.9600 ?
C9 H9B . 0.9600 ?
C9 H9C . 0.9600 ?
C10 C11 . 1.506(5) ?
C10 C12 . 1.532(6) ?
C10 H10 . 0.9800 ?
C11 H11A . 0.9600 ?
C11 H11B . 0.9600 ?
C11 H11C . 0.9600 ?
C12 H12A . 0.9600 ?
C12 H12B . 0.9600 ?
C12 H12C . 0.9600 ?
C13 C14 . 1.390(4) ?
C13 C18 . 1.392(5) ?
C14 C15 . 1.405(5) ?
C14 C19 . 1.514(5) ?
C15 C16 . 1.375(5) ?
C15 H15 . 0.9300 ?
C16 C17 . 1.375(5) ?
C16 H16 . 0.9300 ?
C17 C18 . 1.389(4) ?
C17 H17 . 0.9300 ?
C18 C22 . 1.510(5) ?
C19 C21 . 1.518(5) ?
C19 C20 . 1.518(5) ?
C19 C21' . 1.525(10) ?
C19 C20' . 1.533(10) ?
C19 H19 . 0.9800 ?
C19 H19' . 0.9800 ?
C20 H20A . 0.9600 ?
C20 H20B . 0.9600 ?
C20 H20C . 0.9600 ?
C21 H21A . 0.9600 ?
C21 H21B . 0.9600 ?
C21 H21C . 0.9600 ?
C22 C23 . 1.528(8) ?
C22 C24' . 1.535(9) ?
C22 C23' . 1.537(9) ?
C22 C24 . 1.543(8) ?
C22 H22 . 0.9800 ?
C22 H22' . 0.9800 ?
C23 H23D . 0.9600 ?
C23 H23E . 0.9600 ?
C23 H23F . 0.9600 ?
C24 H24D . 0.9600 ?
C24 H24E . 0.9600 ?
C24 H24F . 0.9600 ?
C20' H20D . 0.9600 ?
C20' H20E . 0.9600 ?
C20' H20F . 0.9600 ?
C21' H21D . 0.9600 ?
C21' H21E . 0.9600 ?
C21' H21F . 0.9600 ?
C23' H23A . 0.9600 ?
C23' H23B . 0.9600 ?
C23' H23C . 0.9600 ?
C24' H24A . 0.9600 ?
C24' H24B . 0.9600 ?
C24' H24C . 0.9600 ?

loop_
_geom_hbond_atom_site_label_D
_geom_hbond_atom_site_label_H
_geom_hbond_atom_site_label_A
_geom_hbond_site_symmetry_A
_geom_hbond_distance_DH
_geom_hbond_distance_HA
_geom_hbond_distance_DA
_geom_hbond_angle_DHA
C5 H5 O1 4 0.93 2.57 3.413(4) 151

loop_
_geom_torsion_atom_site_label_1
_geom_torsion_atom_site_label_2
_geom_torsion_atom_site_label_3
_geom_torsion_atom_site_label_4
_geom_torsion_site_symmetry_1
_geom_torsion_site_symmetry_2
_geom_torsion_site_symmetry_3
_geom_torsion_site_symmetry_4
_geom_torsion
_geom_torsion_publ_flag
O3 S1 O1 C1 . . . . 162.9(2) ?
O2 S1 O1 C1 . . . . -86.0(2) ?
O3 S1 O2 C13 . . . . -66.3(3) ?
O1 S1 O2 C13 . . . . -173.3(2) ?
S1 O1 C1 C6 . . . . 109.4(3) ?
S1 O1 C1 C2 . . . . -75.1(3) ?
C6 C1 C2 C3 . . . . -0.9(5) ?
O1 C1 C2 C3 . . . . -176.1(3) ?
C6 C1 C2 C7 . . . . 179.4(3) ?
O1 C1 C2 C7 . . . . 4.3(4) ?
C1 C2 C3 C4 . . . . 0.9(6) ?
C7 C2 C3 C4 . . . . -179.5(4) ?
C2 C3 C4 C5 . . . . -0.7(6) ?
C3 C4 C5 C6 . . . . 0.5(6) ?
C4 C5 C6 C1 . . . . -0.5(5) ?
C4 C5 C6 C10 . . . . 178.7(3) ?
C2 C1 C6 C5 . . . . 0.8(5) ?
O1 C1 C6 C5 . . . . 176.0(3) ?
C2 C1 C6 C10 . . . . -178.4(3) ?
O1 C1 C6 C10 . . . . -3.2(5) ?
C3 C2 C7 C9 . . . . 56.8(5) ?
C1 C2 C7 C9 . . . . -123.6(4) ?
C3 C2 C7 C8 . . . . -66.6(5) ?
C1 C2 C7 C8 . . . . 113.1(4) ?
C5 C6 C10 C11 . . . . -56.2(5) ?
C1 C6 C10 C11 . . . . 122.9(4) ?
C5 C6 C10 C12 . . . . 67.6(4) ?
C1 C6 C10 C12 . . . . -113.2(4) ?
S1 O2 C13 C14 . . . . 103.1(3) ?
S1 O2 C13 C18 . . . . -81.3(3) ?
C18 C13 C14 C15 . . . . 1.2(5) ?
O2 C13 C14 C15 . . . . 176.5(3) ?
C18 C13 C14 C19 . . . . -175.6(3) ?
O2 C13 C14 C19 . . . . -0.3(4) ?
C13 C14 C15 C16 . . . . -0.5(5) ?
C19 C14 C15 C16 . . . . 176.3(3) ?
C14 C15 C16 C17 . . . . 0.2(5) ?
C15 C16 C17 C18 . . . . -0.5(6) ?
C16 C17 C18 C13 . . . . 1.1(5) ?
C16 C17 C18 C22 . . . . -178.9(3) ?
C14 C13 C18 C17 . . . . -1.5(5) ?
O2 C13 C18 C17 . . . . -176.6(3) ?
C14 C13 C18 C22 . . . . 178.5(3) ?
O2 C13 C18 C22 . . . . 3.3(5) ?
C13 C14 C19 C21 . . . . -154.7(4) ?
C15 C14 C19 C21 . . . . 28.7(6) ?
C13 C14 C19 C20 . . . . 80.2(4) ?
C15 C14 C19 C20 . . . . -96.4(4) ?
C13 C14 C19 C21' . . . . -115.8(19) ?
C15 C14 C19 C21' . . . . 67.6(19) ?
C13 C14 C19 C20' . . . . 115.8(16) ?
C15 C14 C19 C20' . . . . -60.8(16) ?
C17 C18 C22 C23 . . . . -58.4(16) ?
C13 C18 C22 C23 . . . . 121.6(16) ?
C17 C18 C22 C24' . . . . 47(2) ?
C13 C18 C22 C24' . . . . -133.1(19) ?
C17 C18 C22 C23' . . . . -73(3) ?
C13 C18 C22 C23' . . . . 107(3) ?
C17 C18 C22 C24 . . . . 69.4(15) ?
C13 C18 C22 C24 . . . . -110.6(15) ?
